data_7124826
loop_
_publ_author_name
'Kim, Youngsuk'
'Lee, Eunsung'

_publ_section_title
;
 Activation of C-F bonds in fluoroarenes by N-heterocyclic carbenes as an
 effective route to synthesize abnormal NHC complexes.
;
_journal_issue 72
_journal_name_full 'Chemical communications (Cambridge, England)'
_journal_page_first 10922
_journal_page_last 10925
_journal_paper_doi 10.1039/c6cc04896j
_journal_volume 52
_journal_year 2016
_chemical_formula_moiety 'C34 H40 F3 N2, F2 H'
_chemical_formula_sum 'C34 H41 F5 N2'
_chemical_formula_weight 572.69
_space_group_crystal_system monoclinic
_space_group_IT_number 15
_space_group_name_Hall '-C 2yc'
_space_group_name_H-M_alt 'C 1 2/c 1'
_atom_sites_solution_hydrogens mixed
_audit_creation_date 2016-06-01
_audit_creation_method
;
Olex2 1.2
(compiled 2016.02.19 svn.r3266 for OlexSys, GUI svn.r5155)
;
_audit_update_record
;
2016-06-11 deposited with the CCDC.
2016-08-11 downloaded from the CCDC.
;
_cell_angle_alpha 90
_cell_angle_beta 101.779(13)
_cell_angle_gamma 90
_cell_formula_units_Z 8
_cell_length_a 18.227(7)
_cell_length_b 17.040(6)
_cell_length_c 20.143(8)
_cell_measurement_reflns_used 6679
_cell_measurement_temperature 100
_cell_measurement_theta_max 26.26
_cell_measurement_theta_min 2.39
_cell_volume 6124(4)
_computing_molecular_graphics 'Olex2 (Dolomanov et al., 2009)'
_computing_publication_material 'Olex2 (Dolomanov et al., 2009)'
_computing_structure_refinement 'ShelXL (Sheldrick, 2015)'
_diffrn_ambient_temperature 100
_diffrn_measured_fraction_theta_full 0.999
_diffrn_measured_fraction_theta_max 0.988
_diffrn_measurement_device_type 'Bruker APEX-II CCD'
_diffrn_measurement_method '\f and \w scans'
_diffrn_radiation_type MoK\a
_diffrn_radiation_wavelength 0.71073
_diffrn_reflns_av_R_equivalents 0.0985
_diffrn_reflns_av_unetI/netI 0.0585
_diffrn_reflns_Laue_measured_fraction_full 0.999
_diffrn_reflns_Laue_measured_fraction_max 0.988
_diffrn_reflns_limit_h_max 22
_diffrn_reflns_limit_h_min -22
_diffrn_reflns_limit_k_max 21
_diffrn_reflns_limit_k_min -21
_diffrn_reflns_limit_l_max 25
_diffrn_reflns_limit_l_min -25
_diffrn_reflns_number 38920
_diffrn_reflns_point_group_measured_fraction_full 0.999
_diffrn_reflns_point_group_measured_fraction_max 0.988
_diffrn_reflns_theta_full 25.242
_diffrn_reflns_theta_max 26.833
_diffrn_reflns_theta_min 2.066
_diffrn_standards_number 0
_exptl_absorpt_coefficient_mu 0.093
_exptl_absorpt_correction_T_max 0.7454
_exptl_absorpt_correction_T_min 0.6675
_exptl_absorpt_correction_type multi-scan
_exptl_absorpt_process_details
;
SADABS-2014/2 (Bruker,2014/2) was used for absorption correction.
wR2(int) was 0.0987 before and 0.0614 after correction.
The Ratio of minimum to maximum transmission is 0.8955.
The \l/2 correction factor is 0.00150.
;
_exptl_crystal_colour colourless
_exptl_crystal_colour_primary colourless
_exptl_crystal_density_diffrn 1.242
_exptl_crystal_description block
_exptl_crystal_F_000 2432
_exptl_crystal_size_max 0.35
_exptl_crystal_size_mid 0.3
_exptl_crystal_size_min 0.05
_refine_diff_density_max 1.457
_refine_diff_density_min -0.372
_refine_diff_density_rms 0.060
_refine_ls_extinction_method none
_refine_ls_goodness_of_fit_ref 1.020
_refine_ls_hydrogen_treatment mixed
_refine_ls_matrix_type full
_refine_ls_number_parameters 408
_refine_ls_number_reflns 6502
_refine_ls_number_restraints 73
_refine_ls_restrained_S_all 1.039
_refine_ls_R_factor_all 0.1191
_refine_ls_R_factor_gt 0.0734
_refine_ls_shift/su_max 0.000
_refine_ls_shift/su_mean 0.000
_refine_ls_structure_factor_coef Fsqd
_refine_ls_weighting_details 'w=1/[\s^2^(Fo^2^)+(0.0625P)^2^+17.8205P] where P=(Fo^2^+2Fc^2^)/3'
_refine_ls_weighting_scheme calc
_refine_ls_wR_factor_gt 0.1592
_refine_ls_wR_factor_ref 0.1826
_reflns_Friedel_coverage 0.000
_reflns_number_gt 4235
_reflns_number_total 6502
_reflns_threshold_expression 'I > 2\s(I)'
_cod_data_source_file c6cc04896j2.cif
_cod_data_source_block c2c_a
_cod_original_cell_volume 6125(4)
_cod_database_code 7124826
_shelx_space_group_comment
;
The symmetry employed for this shelxl refinement is uniquely defined
by the following loop, which should always be used as a source of
symmetry information in preference to the above space-group names.
They are only intended as comments.
;
_olex2_refinement_description
;
1. Fixed Uiso
 At 1.2 times of:
  All C(H) groups, All F(H) groups
 At 1.5 times of:
  All C(H,H,H) groups
2. Restrained distances
 F4-H4 \\sim F5-H4
 with sigma of 0.02
3. Uiso/Uaniso restraints and constraints
F1 \\sim F2 \\sim F3 \\sim F6 \\sim F7 \\sim F8: within 2A with sigma of 0.04
and sigma for terminal atoms of 0.08
Uanis(F1) \\sim Ueq, Uanis(F2) \\sim Ueq, Uanis(F3) \\sim Ueq, Uanis(F6) \\sim
Ueq, Uanis(F7) \\sim Ueq, Uanis(F8) \\sim Ueq: with sigma of 0.005 and sigma
for terminal atoms of 0.01
4. Others
 Fixed Sof: F1(0.7) F2(0.7) F3(0.7) F6(0.3) F7(0.3) F8(0.3)
5.a Ternary CH refined with riding coordinates:
 C13(H13), C15(H15), C26(H26), C28(H28)
5.b Aromatic/amide H refined with riding coordinates:
 C2(H2), C3(H3), C5(H5), C6(H6), C9(H9), C10(H10), C16(H16), C18(H18),
 C21(H21), C27(H27), C29(H29), C30(H30)
5.c Idealised Me refined as rotating group:
 C17(H17A,H17B,H17C), C19(H19A,H19B,H19C), C20(H20A,H20B,H20C), C22(H22A,H22B,
 H22C), C31(H31A,H31B,H31C), C32(H32A,H32B,H32C), C33(H33A,H33B,H33C), C34(H34A,
 H34B,H34C)
;
_shelx_shelxl_version_number 2014/7
_olex2_submission_special_instructions 'No special instructions were received'

loop_
_space_group_symop_operation_xyz
'x, y, z'
'-x, y, -z+1/2'
'x+1/2, y+1/2, z'
'-x+1/2, y+1/2, -z+1/2'
'-x, -y, -z'
'x, -y, z-1/2'
'-x+1/2, -y+1/2, -z'
'x+1/2, -y+1/2, z-1/2'

loop_
_atom_site_label
_atom_site_type_symbol
_atom_site_fract_x
_atom_site_fract_y
_atom_site_fract_z
_atom_site_U_iso_or_equiv
_atom_site_adp_type
_atom_site_occupancy
_atom_site_site_symmetry_order
_atom_site_calc_flag
_atom_site_refinement_flags_posn
_atom_site_refinement_flags_adp
_atom_site_refinement_flags_occupancy
F1 F 0.4348(2) 0.3920(2) 0.67614(18) 0.0370(9) Uani 0.7 1 d . U P
F2 F 0.37121(19) 0.4849(2) 0.71048(14) 0.0476(8) Uani 0.7 1 d . U P
F3 F 0.4741(2) 0.5095(2) 0.6772(2) 0.0542(12) Uani 0.7 1 d . U P
F4 F 0.13828(12) 0.54967(12) 0.13299(10) 0.0554(6) Uani 1 1 d D . .
H4 H 0.132(2) 0.4823(7) 0.125(2) 0.066 Uiso 1 1 d DR . .
F5 F 0.14898(16) 0.42048(13) 0.13267(10) 0.0747(8) Uani 1 1 d D . .
F6 F 0.4058(6) 0.4003(7) 0.6861(6) 0.058(3) Uani 0.3 1 d . U P
F7 F 0.3967(5) 0.5226(5) 0.7026(4) 0.057(2) Uani 0.3 1 d . U P
F8 F 0.4920(6) 0.4797(5) 0.6666(5) 0.047(3) Uani 0.3 1 d . U P
N1 N 0.24695(12) 0.43452(12) 0.34266(10) 0.0198(5) Uani 1 1 d . . .
N2 N 0.22825(12) 0.55908(12) 0.35135(10) 0.0199(5) Uani 1 1 d . . .
C1 C 0.25500(14) 0.49489(15) 0.38660(12) 0.0181(5) Uani 1 1 d . . .
C2 C 0.21457(14) 0.46167(16) 0.27865(13) 0.0219(6) Uani 1 1 d . . .
H2 H 0.2025 0.4311 0.2385 0.026 Uiso 1 1 calc R . .
C3 C 0.20343(14) 0.53882(16) 0.28365(13) 0.0222(6) Uani 1 1 d . . .
H3 H 0.1825 0.5733 0.2477 0.027 Uiso 1 1 calc R . .
C4 C 0.29303(14) 0.49100(14) 0.45883(13) 0.0199(6) Uani 1 1 d . . .
C5 C 0.25702(16) 0.50727(15) 0.51155(13) 0.0239(6) Uani 1 1 d . . .
H5 H 0.2058 0.5226 0.5022 0.029 Uiso 1 1 calc R . .
C6 C 0.29613(16) 0.50107(15) 0.57815(13) 0.0258(6) Uani 1 1 d . . .
H6 H 0.2717 0.5126 0.6144 0.031 Uiso 1 1 calc R . .
C7 C 0.37024(16) 0.47819(15) 0.59179(13) 0.0255(6) Uani 1 1 d . . .
C8 C 0.41266(18) 0.46761(17) 0.66390(15) 0.0344(7) Uani 1 1 d . . .
C9 C 0.36844(16) 0.46855(19) 0.47292(14) 0.0344(7) Uani 1 1 d . . .
H9 H 0.3933 0.4578 0.4368 0.041 Uiso 1 1 calc R . .
C10 C 0.40681(17) 0.4621(2) 0.53928(15) 0.0372(8) Uani 1 1 d . . .
H10 H 0.4580 0.4467 0.5490 0.045 Uiso 1 1 calc R . .
C11 C 0.25405(16) 0.35213(15) 0.36189(13) 0.0246(6) Uani 1 1 d . . .
C12 C 0.31775(17) 0.31064(16) 0.35437(15) 0.0309(7) Uani 1 1 d . . .
C13 C 0.38212(16) 0.34642(17) 0.32672(16) 0.0322(7) Uani 1 1 d . . .
H13 H 0.3756 0.4047 0.3255 0.039 Uiso 1 1 calc R . .
C14 C 0.19265(18) 0.31916(18) 0.38522(14) 0.0351(8) Uani 1 1 d . . .
C15 C 0.12116(18) 0.3640(2) 0.38753(17) 0.0427(9) Uani 1 1 d . . .
H15 H 0.1323 0.4208 0.3816 0.051 Uiso 1 1 calc R . .
C16 C 0.3198(2) 0.23139(18) 0.37149(18) 0.0461(9) Uani 1 1 d . . .
H16 H 0.3617 0.2002 0.3669 0.055 Uiso 1 1 calc R . .
C17 C 0.45915(18) 0.3276(2) 0.3723(2) 0.0545(11) Uani 1 1 d . . .
H17A H 0.4674 0.2708 0.3732 0.082 Uiso 1 1 calc GR . .
H17B H 0.4601 0.3464 0.4185 0.082 Uiso 1 1 calc GR . .
H17C H 0.4988 0.3538 0.3542 0.082 Uiso 1 1 calc GR . .
C18 C 0.1988(2) 0.2406(2) 0.40229(18) 0.0513(10) Uani 1 1 d . . .
H18 H 0.1597 0.2158 0.4192 0.062 Uiso 1 1 calc R . .
C19 C 0.3798(2) 0.3182(2) 0.2540(2) 0.0556(10) Uani 1 1 d . . .
H19A H 0.3853 0.2610 0.2538 0.083 Uiso 1 1 calc GR . .
H19B H 0.4209 0.3425 0.2367 0.083 Uiso 1 1 calc GR . .
H19C H 0.3319 0.3331 0.2251 0.083 Uiso 1 1 calc GR . .
C20 C 0.0591(2) 0.3420(3) 0.3290(2) 0.0576(11) Uani 1 1 d . . .
H20A H 0.0747 0.3532 0.2862 0.086 Uiso 1 1 calc GR . .
H20B H 0.0141 0.3724 0.3313 0.086 Uiso 1 1 calc GR . .
H20C H 0.0481 0.2859 0.3314 0.086 Uiso 1 1 calc GR . .
C21 C 0.2604(2) 0.1977(2) 0.3953(2) 0.0591(12) Uani 1 1 d . . .
H21 H 0.2627 0.1436 0.4070 0.071 Uiso 1 1 calc R . .
C22 C 0.0933(3) 0.3575(3) 0.4536(2) 0.0820(15) Uani 1 1 d . . .
H22A H 0.0869 0.3021 0.4640 0.123 Uiso 1 1 calc GR . .
H22B H 0.0452 0.3848 0.4490 0.123 Uiso 1 1 calc GR . .
H22C H 0.1300 0.3815 0.4904 0.123 Uiso 1 1 calc GR . .
C23 C 0.22091(15) 0.63686(15) 0.37919(12) 0.0215(6) Uani 1 1 d . . .
C24 C 0.27797(15) 0.69137(15) 0.37832(13) 0.0239(6) Uani 1 1 d . . .
C25 C 0.15489(15) 0.65324(16) 0.40265(13) 0.0245(6) Uani 1 1 d . . .
C26 C 0.35008(16) 0.67246(16) 0.35396(14) 0.0275(6) Uani 1 1 d . . .
H26 H 0.3479 0.6163 0.3392 0.033 Uiso 1 1 calc R . .
C27 C 0.26702(17) 0.76691(16) 0.40163(14) 0.0284(6) Uani 1 1 d . . .
H27 H 0.3040 0.8062 0.4015 0.034 Uiso 1 1 calc R . .
C28 C 0.09233(16) 0.59367(18) 0.40072(14) 0.0291(7) Uani 1 1 d . . .
H28 H 0.1155 0.5403 0.4040 0.035 Uiso 1 1 calc R . .
C29 C 0.14746(17) 0.72930(17) 0.42576(14) 0.0304(7) Uani 1 1 d . . .
H29 H 0.1040 0.7432 0.4423 0.036 Uiso 1 1 calc R . .
C30 C 0.20241(18) 0.78481(17) 0.42495(14) 0.0322(7) Uani 1 1 d . . .
H30 H 0.1959 0.8364 0.4407 0.039 Uiso 1 1 calc R . .
C31 C 0.03609(17) 0.5981(2) 0.33269(15) 0.0380(8) Uani 1 1 d . . .
H31A H 0.0153 0.6512 0.3263 0.057 Uiso 1 1 calc GR . .
H31B H -0.0045 0.5604 0.3327 0.057 Uiso 1 1 calc GR . .
H31C H 0.0617 0.5855 0.2957 0.057 Uiso 1 1 calc GR . .
C32 C 0.3578(2) 0.72359(19) 0.29317(16) 0.0394(8) Uani 1 1 d . . .
H32A H 0.3142 0.7155 0.2563 0.059 Uiso 1 1 calc GR . .
H32B H 0.4035 0.7091 0.2777 0.059 Uiso 1 1 calc GR . .
H32C H 0.3605 0.7789 0.3067 0.059 Uiso 1 1 calc GR . .
C33 C 0.05029(18) 0.6018(2) 0.45943(16) 0.0399(8) Uani 1 1 d . . .
H33A H 0.0864 0.6009 0.5028 0.060 Uiso 1 1 calc GR . .
H33B H 0.0150 0.5581 0.4579 0.060 Uiso 1 1 calc GR . .
H33C H 0.0227 0.6515 0.4550 0.060 Uiso 1 1 calc GR . .
C34 C 0.41896(18) 0.6829(2) 0.41141(17) 0.0410(8) Uani 1 1 d . . .
H34A H 0.4223 0.7377 0.4265 0.062 Uiso 1 1 calc GR . .
H34B H 0.4643 0.6688 0.3950 0.062 Uiso 1 1 calc GR . .
H34C H 0.4143 0.6487 0.4495 0.062 Uiso 1 1 calc GR . .

loop_
_atom_site_aniso_label
_atom_site_aniso_U_11
_atom_site_aniso_U_22
_atom_site_aniso_U_33
_atom_site_aniso_U_23
_atom_site_aniso_U_13
_atom_site_aniso_U_12
F1 0.045(2) 0.0385(16) 0.0243(15) 0.0098(12) -0.0014(15) 0.0139(16)
F2 0.057(2) 0.068(2) 0.0157(13) 0.0008(14) 0.0027(13) 0.0161(16)
F3 0.057(2) 0.062(2) 0.0322(18) 0.0108(18) -0.0172(16) -0.028(2)
F4 0.0619(14) 0.0509(12) 0.0485(12) 0.0055(10) 0.0001(10) -0.0001(10)
F5 0.123(2) 0.0581(14) 0.0338(12) -0.0129(10) -0.0055(13) 0.0068(14)
F6 0.068(5) 0.053(4) 0.045(4) 0.016(3) -0.009(4) -0.016(4)
F7 0.064(4) 0.071(4) 0.033(3) -0.012(3) -0.001(3) 0.004(3)
F8 0.044(4) 0.049(4) 0.041(4) -0.007(3) -0.011(3) 0.006(3)
N1 0.0204(11) 0.0238(11) 0.0153(11) -0.0007(8) 0.0038(9) -0.0022(9)
N2 0.0197(11) 0.0254(11) 0.0144(11) 0.0014(9) 0.0034(9) 0.0020(9)
C1 0.0155(13) 0.0250(13) 0.0148(12) 0.0017(10) 0.0056(10) -0.0012(10)
C2 0.0188(13) 0.0320(15) 0.0153(13) -0.0015(11) 0.0043(10) -0.0014(11)
C3 0.0194(13) 0.0327(15) 0.0139(12) 0.0016(11) 0.0020(10) 0.0017(11)
C4 0.0219(14) 0.0185(13) 0.0180(13) 0.0013(10) 0.0009(11) -0.0024(10)
C5 0.0246(14) 0.0279(14) 0.0193(14) 0.0009(11) 0.0048(11) 0.0016(11)
C6 0.0343(16) 0.0253(14) 0.0176(13) 0.0008(11) 0.0045(12) -0.0003(12)
C7 0.0335(16) 0.0205(13) 0.0193(14) 0.0017(10) -0.0023(12) -0.0039(11)
C8 0.046(2) 0.0283(16) 0.0231(15) 0.0034(12) -0.0060(14) -0.0043(14)
C9 0.0252(15) 0.057(2) 0.0200(15) -0.0026(13) 0.0017(12) 0.0064(14)
C10 0.0261(16) 0.054(2) 0.0282(16) -0.0001(14) -0.0017(13) 0.0061(14)
C11 0.0298(15) 0.0215(13) 0.0207(14) 0.0003(11) 0.0012(12) -0.0087(11)
C12 0.0328(16) 0.0205(14) 0.0338(16) -0.0014(12) -0.0062(13) -0.0049(12)
C13 0.0258(15) 0.0243(14) 0.0449(18) -0.0068(13) 0.0037(14) 0.0025(12)
C14 0.0455(19) 0.0402(18) 0.0188(14) -0.0052(12) 0.0047(13) -0.0230(15)
C15 0.0390(19) 0.055(2) 0.0404(19) -0.0216(16) 0.0229(16) -0.0247(16)
C16 0.050(2) 0.0210(15) 0.057(2) 0.0033(14) -0.0142(17) -0.0025(14)
C17 0.0292(18) 0.0334(18) 0.093(3) -0.0072(19) -0.0074(19) 0.0089(14)
C18 0.065(3) 0.044(2) 0.041(2) 0.0064(16) 0.0016(18) -0.0318(19)
C19 0.047(2) 0.059(2) 0.065(3) -0.029(2) 0.0212(19) -0.0039(18)
C20 0.041(2) 0.078(3) 0.054(2) -0.023(2) 0.0117(18) 0.0020(19)
C21 0.081(3) 0.0242(17) 0.061(2) 0.0154(16) -0.013(2) -0.0214(19)
C22 0.074(3) 0.132(4) 0.050(3) -0.014(3) 0.035(2) -0.021(3)
C23 0.0245(14) 0.0255(14) 0.0124(12) 0.0029(10) -0.0007(11) 0.0053(11)
C24 0.0298(15) 0.0258(14) 0.0156(13) 0.0025(10) 0.0037(11) 0.0043(12)
C25 0.0262(15) 0.0330(15) 0.0127(12) 0.0035(11) 0.0002(11) 0.0078(12)
C26 0.0292(15) 0.0256(14) 0.0291(15) -0.0013(11) 0.0092(13) -0.0020(12)
C27 0.0371(17) 0.0242(14) 0.0222(14) 0.0006(11) 0.0022(13) 0.0031(12)
C28 0.0227(14) 0.0395(17) 0.0249(15) 0.0012(12) 0.0042(12) 0.0087(12)
C29 0.0320(16) 0.0373(16) 0.0208(14) 0.0008(12) 0.0030(12) 0.0168(13)
C30 0.0435(18) 0.0267(15) 0.0252(15) -0.0016(12) 0.0038(13) 0.0124(13)
C31 0.0245(16) 0.059(2) 0.0301(17) -0.0020(15) 0.0048(13) 0.0045(14)
C32 0.049(2) 0.0402(18) 0.0326(17) 0.0039(14) 0.0181(15) -0.0030(15)
C33 0.0335(17) 0.059(2) 0.0302(17) 0.0054(15) 0.0131(14) 0.0028(15)
C34 0.0332(18) 0.050(2) 0.0388(19) -0.0031(15) 0.0060(15) 0.0002(15)

loop_
_atom_type_symbol
_atom_type_description
_atom_type_scat_dispersion_real
_atom_type_scat_dispersion_imag
_atom_type_scat_source
C C 0.0033 0.0016 'International Tables Vol C Tables 4.2.6.8 and 6.1.1.4'
F F 0.0171 0.0103 'International Tables Vol C Tables 4.2.6.8 and 6.1.1.4'
N N 0.0061 0.0033 'International Tables Vol C Tables 4.2.6.8 and 6.1.1.4'
H H 0.0000 0.0000 'International Tables Vol C Tables 4.2.6.8 and 6.1.1.4'

loop_
_geom_angle_atom_site_label_1
_geom_angle_atom_site_label_2
_geom_angle_atom_site_label_3
_geom_angle
F6 F1 C8 66.4(13)
F7 F2 F6 110.4(9)
F7 F2 C8 67.6(7)
C8 F2 F6 46.9(4)
F8 F3 F7 136.9(14)
F8 F3 C8 88.5(12)
C8 F3 F7 51.1(4)
F1 F6 F2 133.3(16)
F1 F6 C8 86.6(14)
C8 F6 F2 52.3(5)
F2 F7 F3 121.2(10)
F2 F7 C8 76.0(7)
C8 F7 F3 52.2(4)
F3 F8 C8 64.3(11)
C1 N1 C2 109.0(2)
C1 N1 C11 124.8(2)
C2 N1 C11 124.7(2)
C1 N2 C3 109.1(2)
C1 N2 C23 126.2(2)
C3 N2 C23 124.5(2)
N1 C1 C4 125.4(2)
N2 C1 N1 107.2(2)
N2 C1 C4 127.2(2)
N1 C2 H2 126.2
C3 C2 N1 107.5(2)
C3 C2 H2 126.2
N2 C3 H3 126.4
C2 C3 N2 107.1(2)
C2 C3 H3 126.4
C5 C4 C1 123.0(2)
C5 C4 C9 119.9(2)
C9 C4 C1 117.1(2)
C4 C5 H5 120.2
C4 C5 C6 119.7(3)
C6 C5 H5 120.2
C5 C6 H6 119.9
C7 C6 C5 120.2(3)
C7 C6 H6 119.9
C6 C7 C8 120.9(3)
C6 C7 C10 120.5(3)
C10 C7 C8 118.6(3)
F1 C8 F8 82.6(4)
F1 C8 C7 111.3(3)
F2 C8 F1 105.6(3)
F2 C8 F8 129.6(5)
F2 C8 C7 113.1(3)
F3 C8 F1 105.7(3)
F3 C8 F2 108.4(3)
F3 C8 F8 27.1(3)
F3 C8 C7 112.4(3)
F6 C8 F1 27.0(5)
F6 C8 F2 80.8(6)
F6 C8 F3 124.9(6)
F6 C8 F7 113.6(7)
F6 C8 F8 106.7(6)
F6 C8 C7 112.7(5)
F7 C8 F1 132.5(5)
F7 C8 F2 36.4(4)
F7 C8 F3 76.6(5)
F7 C8 F8 102.7(6)
F7 C8 C7 111.1(4)
F8 C8 C7 109.3(5)
C4 C9 H9 120.0
C10 C9 C4 120.0(3)
C10 C9 H9 120.0
C7 C10 H10 120.2
C9 C10 C7 119.7(3)
C9 C10 H10 120.2
C12 C11 N1 119.4(2)
C12 C11 C14 124.6(3)
C14 C11 N1 116.0(3)
C11 C12 C13 123.8(2)
C16 C12 C11 116.5(3)
C16 C12 C13 119.6(3)
C12 C13 H13 108.0
C12 C13 C17 111.9(3)
C12 C13 C19 110.5(3)
C17 C13 H13 108.0
C19 C13 H13 108.0
C19 C13 C17 110.3(3)
C11 C14 C15 123.5(3)
C18 C14 C11 115.9(3)
C18 C14 C15 120.5(3)
C14 C15 H15 106.7
C14 C15 C22 115.5(3)
C20 C15 C14 111.2(3)
C20 C15 H15 106.7
C20 C15 C22 109.6(3)
C22 C15 H15 106.7
C12 C16 H16 120.0
C12 C16 C21 120.0(3)
C21 C16 H16 120.0
C13 C17 H17A 109.5
C13 C17 H17B 109.5
C13 C17 H17C 109.5
H17A C17 H17B 109.5
H17A C17 H17C 109.5
H17B C17 H17C 109.5
C14 C18 H18 119.4
C21 C18 C14 121.2(3)
C21 C18 H18 119.4
C13 C19 H19A 109.5
C13 C19 H19B 109.5
C13 C19 H19C 109.5
H19A C19 H19B 109.5
H19A C19 H19C 109.5
H19B C19 H19C 109.5
C15 C20 H20A 109.5
C15 C20 H20B 109.5
C15 C20 H20C 109.5
H20A C20 H20B 109.5
H20A C20 H20C 109.5
H20B C20 H20C 109.5
C16 C21 H21 119.1
C18 C21 C16 121.7(3)
C18 C21 H21 119.1
C15 C22 H22A 109.5
C15 C22 H22B 109.5
C15 C22 H22C 109.5
H22A C22 H22B 109.5
H22A C22 H22C 109.5
H22B C22 H22C 109.5
C24 C23 N2 118.2(2)
C24 C23 C25 124.2(2)
C25 C23 N2 117.5(2)
C23 C24 C26 123.7(2)
C23 C24 C27 116.7(3)
C27 C24 C26 119.5(3)
C23 C25 C28 123.2(2)
C29 C25 C23 116.4(3)
C29 C25 C28 120.4(3)
C24 C26 H26 108.2
C24 C26 C32 111.2(2)
C24 C26 C34 111.0(2)
C32 C26 H26 108.2
C32 C26 C34 110.1(3)
C34 C26 H26 108.2
C24 C27 H27 119.8
C30 C27 C24 120.3(3)
C30 C27 H27 119.8
C25 C28 H28 107.5
C25 C28 C31 110.5(2)
C25 C28 C33 114.1(2)
C31 C28 H28 107.5
C31 C28 C33 109.5(2)
C33 C28 H28 107.5
C25 C29 H29 119.6
C30 C29 C25 120.9(3)
C30 C29 H29 119.6
C27 C30 H30 119.3
C29 C30 C27 121.4(3)
C29 C30 H30 119.3
C28 C31 H31A 109.5
C28 C31 H31B 109.5
C28 C31 H31C 109.5
H31A C31 H31B 109.5
H31A C31 H31C 109.5
H31B C31 H31C 109.5
C26 C32 H32A 109.5
C26 C32 H32B 109.5
C26 C32 H32C 109.5
H32A C32 H32B 109.5
H32A C32 H32C 109.5
H32B C32 H32C 109.5
C28 C33 H33A 109.5
C28 C33 H33B 109.5
C28 C33 H33C 109.5
H33A C33 H33B 109.5
H33A C33 H33C 109.5
H33B C33 H33C 109.5
C26 C34 H34A 109.5
C26 C34 H34B 109.5
C26 C34 H34C 109.5
H34A C34 H34B 109.5
H34A C34 H34C 109.5
H34B C34 H34C 109.5

loop_
_geom_bond_atom_site_label_1
_geom_bond_atom_site_label_2
_geom_bond_distance
F1 F6 0.618(11)
F1 C8 1.358(5)
F2 F6 1.687(12)
F2 F7 0.827(8)
F2 C8 1.352(5)
F3 F7 1.610(11)
F3 F8 0.662(8)
F3 C8 1.308(5)
F4 H4 1.161(13)
F5 H4 1.098(13)
F6 C8 1.247(12)
F7 C8 1.288(9)
F8 C8 1.451(11)
N1 C1 1.345(3)
N1 C2 1.384(3)
N1 C11 1.455(3)
N2 C1 1.340(3)
N2 C3 1.390(3)
N2 C23 1.456(3)
C1 C4 1.480(3)
C2 H2 0.9500
C2 C3 1.337(4)
C3 H3 0.9500
C4 C5 1.386(4)
C4 C9 1.399(4)
C5 H5 0.9500
C5 C6 1.389(4)
C6 H6 0.9500
C6 C7 1.379(4)
C7 C8 1.511(4)
C7 C10 1.388(4)
C9 H9 0.9500
C9 C10 1.381(4)
C10 H10 0.9500
C11 C12 1.394(4)
C11 C14 1.415(4)
C12 C13 1.525(4)
C12 C16 1.392(4)
C13 H13 1.0000
C13 C17 1.546(4)
C13 C19 1.534(5)
C14 C15 1.520(5)
C14 C18 1.381(5)
C15 H15 1.0000
C15 C20 1.506(5)
C15 C22 1.522(5)
C16 H16 0.9500
C16 C21 1.395(5)
C17 H17A 0.9800
C17 H17B 0.9800
C17 H17C 0.9800
C18 H18 0.9500
C18 C21 1.370(6)
C19 H19A 0.9800
C19 H19B 0.9800
C19 H19C 0.9800
C20 H20A 0.9800
C20 H20B 0.9800
C20 H20C 0.9800
C21 H21 0.9500
C22 H22A 0.9800
C22 H22B 0.9800
C22 H22C 0.9800
C23 C24 1.397(4)
C23 C25 1.408(4)
C24 C26 1.528(4)
C24 C27 1.399(4)
C25 C28 1.521(4)
C25 C29 1.393(4)
C26 H26 1.0000
C26 C32 1.533(4)
C26 C34 1.534(4)
C27 H27 0.9500
C27 C30 1.388(4)
C28 H28 1.0000
C28 C31 1.536(4)
C28 C33 1.541(4)
C29 H29 0.9500
C29 C30 1.380(4)
C30 H30 0.9500
C31 H31A 0.9800
C31 H31B 0.9800
C31 H31C 0.9800
C32 H32A 0.9800
C32 H32B 0.9800
C32 H32C 0.9800
C33 H33A 0.9800
C33 H33B 0.9800
C33 H33C 0.9800
C34 H34A 0.9800
C34 H34B 0.9800
C34 H34C 0.9800
